data_2240807
loop_
_publ_author_name
'Honkeldieva, Muhabbat'
'Kunafiev, Rishad'
'Hamidov, Hayrullo I.'

_publ_section_title
;
 Redetermined structure of gossypol (<i>P</i>3 polymorph)
;
_journal_coeditor_code HB7412
_journal_issue 7
_journal_name_full 'Acta Crystallographica Section E'
_journal_page_first o442
_journal_page_last o443
_journal_paper_doi 10.1107/S205698901500941X
_journal_volume 71
_journal_year 2015
_chemical_formula_iupac 'C30 H30 O8'
_chemical_formula_moiety 'C30 H30 O8'
_chemical_formula_sum 'C30 H30 O8'
_chemical_formula_weight 518.54
_chemical_melting_point 455
_chemical_name_common Gossypol
_chemical_name_systematic
1,1',6,6',7,7'-Hexahydroxy-5,5'-diisopropyl-3,3'-dimethyl[2,2'-binaphthalene]-8,8'-dicarbaldehyde
_space_group_crystal_system monoclinic
_space_group_IT_number 15
_space_group_name_Hall '-C 2yc'
_space_group_name_H-M_alt 'C 1 2/c 1'
_symmetry_space_group_name_Hall '-C 2yc'
_symmetry_space_group_name_H-M 'C 1 2/c 1'
_atom_sites_solution_hydrogens mixed
_atom_sites_solution_primary direct
_audit_creation_method
;
Olex2 1.2
(compiled 2014.03.20 svn.r2914 for OlexSys, GUI svn.r4874)
;
_cell_angle_alpha 90
_cell_angle_beta 113.262(2)
_cell_angle_gamma 90
_cell_formula_units_Z 8
_cell_length_a 21.2196(4)
_cell_length_b 19.0886(2)
_cell_length_c 15.2564(2)
_cell_measurement_reflns_used 6170
_cell_measurement_temperature 293(2)
_cell_measurement_theta_max 75.6102
_cell_measurement_theta_min 3.8459
_cell_volume 5677.29(17)
_computing_cell_refinement
;
CrysAlis PRO (Oxford Diffraction, 2009)
;
_computing_data_collection
;
CrysAlis PRO (Oxford Diffraction, 2009)
;
_computing_data_reduction
;
CrysAlis PRO (Oxford Diffraction, 2009)
;
_computing_molecular_graphics
;
OLEX2 (Dolomanov <i>et al.</i>,  2009)
;
_computing_publication_material
;
OLEX2 (Dolomanov <i>et al.</i>,  2009)
;
_computing_structure_refinement
;
SHELXL2014 (Sheldrick, 2015)
;
_computing_structure_solution
;
SHELXS97 (Sheldrick, 2008)
;
_diffrn_ambient_temperature 298
_diffrn_detector_area_resol_mean 10.2576
_diffrn_measured_fraction_theta_full 0.999
_diffrn_measured_fraction_theta_max 0.983
_diffrn_measurement_device_type 'Oxford Diffraction Xcalibur Ruby'
_diffrn_measurement_method '\w scans'
_diffrn_radiation_monochromator graphite
_diffrn_radiation_source 'fine-focus sealed tube'
_diffrn_radiation_type CuK\a
_diffrn_radiation_wavelength 1.54184
_diffrn_reflns_av_R_equivalents 0.0209
_diffrn_reflns_limit_h_max 25
_diffrn_reflns_limit_h_min -26
_diffrn_reflns_limit_k_max 20
_diffrn_reflns_limit_k_min -23
_diffrn_reflns_limit_l_max 19
_diffrn_reflns_limit_l_min -17
_diffrn_reflns_number 13408
_diffrn_reflns_theta_full 67.684
_diffrn_reflns_theta_max 75.756
_diffrn_reflns_theta_min 3.847
_diffrn_standards_number 0
_exptl_absorpt_coefficient_mu 0.726
_exptl_absorpt_correction_T_max 1.00000
_exptl_absorpt_correction_T_min 0.73013
_exptl_absorpt_correction_type multi-scan
_exptl_absorpt_process_details
;
(CrysAlis PRO; Oxford Diffraction, 2009)
;
_exptl_crystal_colour 'light brown'
_exptl_crystal_density_diffrn 1.213
_exptl_crystal_description prism
_exptl_crystal_F_000 2192
_exptl_crystal_size_max 0.30
_exptl_crystal_size_mid 0.30
_exptl_crystal_size_min 0.30
_refine_diff_density_max 0.441
_refine_diff_density_min -0.299
_refine_ls_extinction_coef 0.00026(5)
_refine_ls_extinction_expression Fc^*^=kFc[1+0.001xFc^2^\l^3^/sin(2\q)]^-1/4^
_refine_ls_extinction_method
;
SHELXL2014 (Sheldrick, 2008)
;
_refine_ls_goodness_of_fit_ref 1.113
_refine_ls_hydrogen_treatment mixed
_refine_ls_matrix_type full
_refine_ls_number_parameters 374
_refine_ls_number_reflns 5810
_refine_ls_number_restraints 0
_refine_ls_restrained_S_all 1.113
_refine_ls_R_factor_all 0.0608
_refine_ls_R_factor_gt 0.0474
_refine_ls_shift/su_max 0.000
_refine_ls_shift/su_mean 0.000
_refine_ls_structure_factor_coef Fsqd
_refine_ls_weighting_details 'w=1/[\s^2^(Fo^2^)+(0.0994P)^2^+0.2158P] where P=(Fo^2^+2Fc^2^)/3'
_refine_ls_weighting_scheme calc
_refine_ls_wR_factor_gt 0.1516
_refine_ls_wR_factor_ref 0.1612
_reflns_number_gt 4382
_reflns_number_total 5810
_reflns_threshold_expression I>2\s(I)
_cod_data_source_file hb7412sup1.cif
_cod_data_source_block I
_cod_original_cell_volume 5677.29(16)
_cod_database_code 2240807
_shelx_space_group_comment
;
The symmetry employed for this shelxl refinement is uniquely defined
by the following loop, which should always be used as a source of
symmetry information in preference to the above space-group names.
They are only intended as comments.
;
_shelxl_version_number 2014/6

loop_
_space_group_symop_operation_xyz
'x, y, z'
'-x, y, -z+1/2'
'x+1/2, y+1/2, z'
'-x+1/2, y+1/2, -z+1/2'
'-x, -y, -z'
'x, -y, z-1/2'
'-x+1/2, -y+1/2, -z'
'x+1/2, -y+1/2, z-1/2'

loop_
_atom_site_type_symbol
_atom_site_label
_atom_site_fract_x
_atom_site_fract_y
_atom_site_fract_z
_atom_site_U_iso_or_equiv
_atom_site_adp_type
_atom_site_calc_flag
_atom_site_occupancy
C C1 0.04702(8) 0.15341(8) 0.55658(11) 0.0429(3) Uani d 1
C C2 0.10359(8) 0.18397(8) 0.54801(11) 0.0447(3) Uani d 1
C C3 0.16553(8) 0.14655(9) 0.57686(13) 0.0547(4) Uani d 1
C C4 0.16876(9) 0.08045(9) 0.61308(14) 0.0564(4) Uani d 1
H H4 0.2100 0.0562 0.6322 0.068 Uiso calc 1
C C5 0.11810(9) -0.02370(8) 0.65817(12) 0.0518(4) Uani d 1
C C6 0.06006(9) -0.05514(8) 0.65630(12) 0.0512(4) Uani d 1
C C7 -0.00297(9) -0.01904(8) 0.62878(11) 0.0480(4) Uani d 1
C C8 -0.00888(8) 0.05136(8) 0.60352(11) 0.0465(3) Uani d 1
C C9 0.04970(8) 0.08525(8) 0.59537(11) 0.0433(3) Uani d 1
C C10 0.11255(8) 0.04756(8) 0.62278(12) 0.0472(4) Uani d 1
C C11 0.09182(8) 0.26474(7) 0.41457(11) 0.0428(3) Uani d 1
C C12 0.09891(8) 0.25641(7) 0.50805(11) 0.0427(3) Uani d 1
C C13 0.10483(9) 0.31582(8) 0.56537(11) 0.0477(4) Uani d 1
C C14 0.10549(9) 0.38096(8) 0.52707(11) 0.0466(4) Uani d 1
H H14 0.1090 0.4202 0.5649 0.056 Uiso calc 1
C C15 0.10583(9) 0.46057(7) 0.39810(11) 0.0479(4) Uani d 1
C C16 0.10033(11) 0.46668(8) 0.30665(13) 0.0605(5) Uani d 1
C C17 0.08923(10) 0.40867(9) 0.24522(12) 0.0559(4) Uani d 1
C C18 0.08645(8) 0.34087(7) 0.27596(11) 0.0434(3) Uani d 1
C C19 0.09259(7) 0.33132(7) 0.37324(10) 0.0393(3) Uani d 1
C C20 0.10103(7) 0.39099(7) 0.43325(10) 0.0407(3) Uani d 1
C C21 0.22811(10) 0.17856(12) 0.5684(2) 0.0817(7) Uani d 1
H H21A 0.2176 0.1905 0.5030 0.123 Uiso calc 1
H H21B 0.2652 0.1455 0.5899 0.123 Uiso calc 1
H H21C 0.2413 0.2201 0.6070 0.123 Uiso calc 1
C C22 -0.07150(10) 0.08521(11) 0.59498(18) 0.0725(6) Uani d 1
H H22 -0.0747 0.1336 0.5872 0.087 Uiso calc 1
C C23 0.18663(11) -0.06196(10) 0.69912(17) 0.0703(6) Uani d 1
H H23 0.2214 -0.0300 0.6947 0.084 Uiso calc 1
C C24 0.18936(15) -0.12839(16) 0.6460(2) 0.1056(9) Uani d 1
H H24A 0.1578 -0.1621 0.6520 0.158 Uiso calc 1
H H24B 0.2350 -0.1473 0.6725 0.158 Uiso calc 1
H H24C 0.1771 -0.1178 0.5798 0.158 Uiso calc 1
C C25 0.20640(17) -0.0777(2) 0.8058(2) 0.1318(14) Uani d 1
H H25A 0.2067 -0.0348 0.8390 0.198 Uiso calc 1
H H25B 0.2512 -0.0986 0.8320 0.198 Uiso calc 1
H H25C 0.1736 -0.1094 0.8128 0.198 Uiso calc 1
C C26 0.11096(13) 0.30777(10) 0.66665(13) 0.0706(6) Uani d 1
H H26A 0.0693 0.2881 0.6666 0.106 Uiso calc 1
H H26B 0.1188 0.3528 0.6971 0.106 Uiso calc 1
H H26C 0.1487 0.2772 0.7007 0.106 Uiso calc 1
C C27 0.07713(11) 0.28657(9) 0.20641(13) 0.0591(4) Uani d 1
H H27 0.0776 0.2404 0.2260 0.071 Uiso calc 1
C C28 0.11809(12) 0.52550(8) 0.46049(13) 0.0629(5) Uani d 1
H H28 0.1217 0.5097 0.5234 0.075 Uiso calc 1
C C29 0.05884(17) 0.57648(13) 0.4239(2) 0.1027(9) Uani d 1
H H29A 0.0533 0.5928 0.3618 0.154 Uiso calc 1
H H29B 0.0680 0.6156 0.4668 0.154 Uiso calc 1
H H29C 0.0176 0.5534 0.4199 0.154 Uiso calc 1
C C30 0.18621(17) 0.56118(16) 0.4751(2) 0.1138(11) Uani d 1
H H30A 0.2213 0.5263 0.4878 0.171 Uiso calc 1
H H30B 0.1987 0.5929 0.5281 0.171 Uiso calc 1
H H30C 0.1813 0.5867 0.4185 0.171 Uiso calc 1
O O1 -0.01395(6) 0.18820(6) 0.52761(9) 0.0547(3) Uani d 1
O O2 -0.12161(8) 0.05299(9) 0.59743(15) 0.0931(6) Uani d 1
O O3 -0.05495(7) -0.05604(7) 0.63411(10) 0.0615(3) Uani d 1
O O4 0.06055(9) -0.12336(6) 0.68412(11) 0.0692(4) Uani d 1
O O5 0.08350(7) 0.20689(6) 0.35806(9) 0.0590(3) Uani d 1
O O6 0.06858(8) 0.29704(7) 0.12265(9) 0.0644(4) Uani d 1
O O7 0.08315(11) 0.42438(8) 0.15667(10) 0.0847(5) Uani d 1
O O8 0.10566(13) 0.53046(7) 0.26920(13) 0.1047(8) Uani d 1
H H1 -0.0135(11) 0.2226(13) 0.4879(17) 0.077(7) Uiso d 1
H H3 -0.0864(15) -0.0220(15) 0.6236(19) 0.095(9) Uiso d 1
H H5 0.0875(12) 0.1717(13) 0.3922(16) 0.075(7) Uiso d 1
H H7 0.0769(15) 0.3820(18) 0.126(2) 0.111(10) Uiso d 1
H H4A 0.0132(19) -0.1253(18) 0.680(3) 0.147(13) Uiso d 1
H H8 0.094(2) 0.523(2) 0.209(3) 0.150(14) Uiso d 1

loop_
_atom_site_aniso_label
_atom_site_aniso_U_11
_atom_site_aniso_U_22
_atom_site_aniso_U_33
_atom_site_aniso_U_12
_atom_site_aniso_U_13
_atom_site_aniso_U_23
C1 0.0461(8) 0.0365(7) 0.0473(7) 0.0015(6) 0.0197(6) 0.0053(6)
C2 0.0508(8) 0.0338(7) 0.0500(8) -0.0038(6) 0.0206(7) 0.0057(6)
C3 0.0477(9) 0.0472(8) 0.0699(10) -0.0027(7) 0.0240(8) 0.0120(8)
C4 0.0468(9) 0.0466(9) 0.0758(11) 0.0064(7) 0.0242(8) 0.0159(8)
C5 0.0574(9) 0.0379(8) 0.0594(9) 0.0047(7) 0.0224(8) 0.0097(7)
C6 0.0695(10) 0.0341(7) 0.0532(9) -0.0007(7) 0.0275(8) 0.0091(6)
C7 0.0574(9) 0.0423(8) 0.0479(8) -0.0098(7) 0.0246(7) 0.0035(6)
C8 0.0485(8) 0.0411(7) 0.0512(8) -0.0023(6) 0.0213(7) 0.0078(6)
C9 0.0474(8) 0.0357(7) 0.0476(7) -0.0029(6) 0.0198(6) 0.0047(6)
C10 0.0502(8) 0.0361(7) 0.0543(8) 0.0005(6) 0.0197(7) 0.0085(6)
C11 0.0479(8) 0.0323(7) 0.0509(8) -0.0046(6) 0.0224(6) -0.0012(6)
C12 0.0448(8) 0.0337(7) 0.0506(8) -0.0049(6) 0.0199(6) 0.0045(6)
C13 0.0583(9) 0.0410(8) 0.0445(8) -0.0044(7) 0.0209(7) 0.0028(6)
C14 0.0616(9) 0.0335(7) 0.0466(8) -0.0037(6) 0.0233(7) -0.0017(6)
C15 0.0642(10) 0.0327(7) 0.0498(8) -0.0031(6) 0.0256(7) 0.0002(6)
C16 0.0982(14) 0.0334(7) 0.0564(9) -0.0045(8) 0.0377(10) 0.0046(7)
C17 0.0837(12) 0.0442(8) 0.0472(8) -0.0039(8) 0.0336(8) 0.0027(7)
C18 0.0487(8) 0.0366(7) 0.0474(8) -0.0038(6) 0.0217(6) -0.0010(6)
C19 0.0396(7) 0.0347(7) 0.0449(7) -0.0022(5) 0.0179(6) 0.0016(6)
C20 0.0445(7) 0.0328(6) 0.0453(7) -0.0029(5) 0.0184(6) 0.0018(6)
C21 0.0505(10) 0.0701(13) 0.1269(19) -0.0021(9) 0.0375(11) 0.0316(13)
C22 0.0609(11) 0.0571(10) 0.1109(17) 0.0042(9) 0.0459(11) 0.0266(11)
C23 0.0620(11) 0.0503(10) 0.0965(15) 0.0120(8) 0.0291(10) 0.0236(10)
C24 0.0982(19) 0.0973(19) 0.123(2) 0.0388(16) 0.0454(17) 0.0012(17)
C25 0.097(2) 0.178(3) 0.0897(19) 0.064(2) 0.0040(15) 0.005(2)
C26 0.1167(17) 0.0480(9) 0.0512(9) -0.0095(10) 0.0375(10) 0.0026(8)
C27 0.0861(13) 0.0436(8) 0.0529(9) -0.0074(8) 0.0332(9) -0.0031(7)
C28 0.1036(15) 0.0339(7) 0.0555(9) -0.0079(8) 0.0361(10) -0.0011(7)
C29 0.146(3) 0.0668(14) 0.0910(17) 0.0310(15) 0.0415(17) -0.0126(12)
C30 0.132(3) 0.0823(17) 0.120(2) -0.0452(17) 0.0423(19) -0.0307(16)
O1 0.0512(6) 0.0445(6) 0.0724(8) 0.0076(5) 0.0288(6) 0.0194(5)
O2 0.0632(9) 0.0838(11) 0.1484(16) 0.0039(7) 0.0589(10) 0.0385(10)
O3 0.0680(8) 0.0479(7) 0.0764(8) -0.0133(6) 0.0369(7) 0.0076(6)
O4 0.0928(10) 0.0367(6) 0.0868(10) 0.0017(6) 0.0449(8) 0.0167(6)
O5 0.0923(9) 0.0322(5) 0.0590(7) -0.0084(6) 0.0367(6) -0.0027(5)
O6 0.0897(9) 0.0578(7) 0.0516(7) -0.0050(6) 0.0343(6) -0.0086(5)
O7 0.1637(17) 0.0497(7) 0.0551(8) -0.0093(9) 0.0587(9) 0.0028(6)
O8 0.222(2) 0.0387(7) 0.0723(10) -0.0190(10) 0.0786(13) 0.0043(6)

loop_
_atom_type_symbol
_atom_type_description
_atom_type_scat_dispersion_real
_atom_type_scat_dispersion_imag
_atom_type_scat_source
C C 0.0181 0.0091 'International Tables Vol C Tables 4.2.6.8 and 6.1.1.4'
H H 0.0000 0.0000 'International Tables Vol C Tables 4.2.6.8 and 6.1.1.4'
O O 0.0492 0.0322 'International Tables Vol C Tables 4.2.6.8 and 6.1.1.4'

loop_
_geom_angle_atom_site_label_1
_geom_angle_atom_site_label_2
_geom_angle_atom_site_label_3
_geom_angle
C2 C1 C9 122.05(14)
O1 C1 C2 120.70(13)
O1 C1 C9 117.25(13)
C1 C2 C3 119.61(14)
C1 C2 C12 120.39(14)
C3 C2 C12 120.00(13)
C2 C3 C21 120.78(15)
C4 C3 C2 119.13(15)
C4 C3 C21 120.08(16)
C3 C4 H4 118.5
C3 C4 C10 123.02(15)
C10 C4 H4 118.5
C6 C5 C10 117.78(15)
C6 C5 C23 120.46(15)
C10 C5 C23 121.73(16)
C5 C6 C7 122.28(14)
C5 C6 O4 121.16(16)
O4 C6 C7 116.53(15)
C8 C7 C6 121.68(14)
O3 C7 C6 115.50(14)
O3 C7 C8 122.71(16)
C7 C8 C9 117.94(14)
C7 C8 C22 116.05(14)
C22 C8 C9 125.83(14)
C1 C9 C8 123.34(14)
C1 C9 C10 117.61(13)
C10 C9 C8 118.97(13)
C4 C10 C5 120.68(15)
C4 C10 C9 118.55(13)
C9 C10 C5 120.76(14)
C12 C11 C19 122.99(13)
O5 C11 C12 119.42(13)
O5 C11 C19 117.59(13)
C11 C12 C2 119.23(13)
C11 C12 C13 119.66(13)
C13 C12 C2 121.04(14)
C12 C13 C26 120.37(14)
C14 C13 C12 118.54(14)
C14 C13 C26 121.09(15)
C13 C14 H14 118.5
C13 C14 C20 123.09(14)
C20 C14 H14 118.5
C16 C15 C20 117.91(14)
C16 C15 C28 119.79(14)
C20 C15 C28 122.29(14)
C15 C16 C17 122.66(14)
C15 C16 O8 121.16(15)
O8 C16 C17 116.18(15)
C18 C17 C16 121.81(14)
O7 C17 C16 114.77(15)
O7 C17 C18 123.41(15)
C17 C18 C19 117.74(13)
C17 C18 C27 115.76(14)
C27 C18 C19 126.49(14)
C11 C19 C18 123.67(13)
C11 C19 C20 116.70(13)
C20 C19 C18 119.62(12)
C14 C20 C15 120.88(13)
C14 C20 C19 118.94(12)
C19 C20 C15 120.17(13)
C3 C21 H21A 109.5
C3 C21 H21B 109.5
C3 C21 H21C 109.5
H21A C21 H21B 109.5
H21A C21 H21C 109.5
H21B C21 H21C 109.5
C8 C22 H22 118.4
O2 C22 C8 123.15(18)
O2 C22 H22 118.4
C5 C23 H23 107.2
C5 C23 C25 110.12(19)
C24 C23 C5 114.39(19)
C24 C23 H23 107.2
C24 C23 C25 110.5(2)
C25 C23 H23 107.2
C23 C24 H24A 109.5
C23 C24 H24B 109.5
C23 C24 H24C 109.5
H24A C24 H24B 109.5
H24A C24 H24C 109.5
H24B C24 H24C 109.5
C23 C25 H25A 109.5
C23 C25 H25B 109.5
C23 C25 H25C 109.5
H25A C25 H25B 109.5
H25A C25 H25C 109.5
H25B C25 H25C 109.5
C13 C26 H26A 109.5
C13 C26 H26B 109.5
C13 C26 H26C 109.5
H26A C26 H26B 109.5
H26A C26 H26C 109.5
H26B C26 H26C 109.5
C18 C27 H27 117.7
O6 C27 C18 124.58(16)
O6 C27 H27 117.7
C15 C28 H28 106.9
C15 C28 C30 111.80(19)
C29 C28 C15 112.44(18)
C29 C28 H28 106.9
C29 C28 C30 111.5(2)
C30 C28 H28 106.9
C28 C29 H29A 109.5
C28 C29 H29B 109.5
C28 C29 H29C 109.5
H29A C29 H29B 109.5
H29A C29 H29C 109.5
H29B C29 H29C 109.5
C28 C30 H30A 109.5
C28 C30 H30B 109.5
C28 C30 H30C 109.5
H30A C30 H30B 109.5
H30A C30 H30C 109.5
H30B C30 H30C 109.5
C1 O1 H1 108.3(15)
C7 O3 H3 100.3(18)
C6 O4 H4A 98(2)
C11 O5 H5 107.5(16)
C17 O7 H7 104.4(19)
C16 O8 H8 105(3)

loop_
_geom_bond_atom_site_label_1
_geom_bond_atom_site_label_2
_geom_bond_distance
C1 C2 1.387(2)
C1 C9 1.421(2)
C1 O1 1.3633(18)
C2 C3 1.405(2)
C2 C12 1.4985(19)
C3 C4 1.368(2)
C3 C21 1.513(2)
C4 H4 0.9300
C4 C10 1.406(2)
C5 C6 1.360(2)
C5 C10 1.451(2)
C5 C23 1.523(2)
C6 C7 1.413(2)
C6 O4 1.3685(18)
C7 C8 1.390(2)
C7 O3 1.3392(19)
C8 C9 1.450(2)
C8 C22 1.436(2)
C9 C10 1.425(2)
C11 C12 1.383(2)
C11 C19 1.4218(19)
C11 O5 1.3688(18)
C12 C13 1.407(2)
C13 C14 1.376(2)
C13 C26 1.507(2)
C14 H14 0.9300
C14 C20 1.410(2)
C15 C16 1.358(2)
C15 C20 1.4509(19)
C15 C28 1.521(2)
C16 C17 1.409(2)
C16 O8 1.368(2)
C17 C18 1.386(2)
C17 O7 1.339(2)
C18 C19 1.449(2)
C18 C27 1.440(2)
C19 C20 1.428(2)
C21 H21A 0.9600
C21 H21B 0.9600
C21 H21C 0.9600
C22 H22 0.9300
C22 O2 1.242(2)
C23 H23 0.9800
C23 C24 1.519(4)
C23 C25 1.541(4)
C24 H24A 0.9600
C24 H24B 0.9600
C24 H24C 0.9600
C25 H25A 0.9600
C25 H25B 0.9600
C25 H25C 0.9600
C26 H26A 0.9600
C26 H26B 0.9600
C26 H26C 0.9600
C27 H27 0.9300
C27 O6 1.234(2)
C28 H28 0.9800
C28 C29 1.512(3)
C28 C30 1.533(4)
C29 H29A 0.9600
C29 H29B 0.9600
C29 H29C 0.9600
C30 H30A 0.9600
C30 H30B 0.9600
C30 H30C 0.9600
O1 H1 0.90(2)
O3 H3 0.90(3)
O4 H4A 0.98(4)
O5 H5 0.83(2)
O7 H7 0.92(3)
O8 H8 0.87(4)

loop_
_geom_hbond_atom_site_label_D
_geom_hbond_atom_site_label_H
_geom_hbond_atom_site_label_A
_geom_hbond_site_symmetry_A
_geom_hbond_distance_DH
_geom_hbond_distance_HA
_geom_hbond_distance_DA
_geom_hbond_angle_DHA
O1 H1 O6 2 0.90(2) 2.16(2) 2.9692(17) 150(2)
O3 H3 O2 . 0.90(3) 1.59(3) 2.454(2) 160(3)
O5 H5 O3 5_556 0.83(2) 2.30(2) 2.9546(17) 136(2)
O4 H4A O3 . 0.98(4) 1.88(4) 2.601(2) 128(3)
O4 H4A O5 5_556 0.98(4) 2.46(4) 3.278(2) 141(3)
O7 H7 O6 . 0.92(3) 1.63(3) 2.479(2) 152(3)
O8 H8 O7 . 0.87(4) 2.02(4) 2.575(2) 120(3)
C22 H22 O1 . 0.93 2.12 2.721(2) 121
C26 H26B O8 6_566 0.96 2.55 3.483(2) 165
C27 H27 O4 6 0.93 2.31 3.138(2) 148
C27 H27 O5 . 0.93 2.07 2.727(2) 127

loop_
_platon_squeeze_void_nr
_platon_squeeze_void_average_x
_platon_squeeze_void_average_y
_platon_squeeze_void_average_z
_platon_squeeze_void_volume
_platon_squeeze_void_count_electrons
_platon_squeeze_void_content
1 0.217 0.250 -0.033 444 28 ' '
2 0.717 0.750 -0.033 444 28 ' '

_cod_database_fobs_code 2240807
